data_4026962
loop_
_publ_author_name
'Eric L. Dane'
'Bj\"orn Corzilius'
'Egon Rizzato'
'Pierre Stocker'
'Thorsten Maly'
'Albert A. Smith'
'Robert G. Griffin'
'Olivier Ouari'
'Paul Tordo'
'Timothy M. Swager'

_publ_section_title
;
 Rigid Orthogonal Bis-TEMPO Biradicals with Improved Solubility for
 Dynamic Nuclear Polarization
;
_journal_name_full 'Journal of Organic Chemistry'
_journal_page_first 1789
_journal_page_last 1797
_journal_paper_doi 10.1021/jo202349j
_journal_volume 77
_journal_year 2012
_chemical_formula_sum 'C29 H52 N2 O12 S4'
_chemical_formula_weight 748.97
_chemical_name_systematic
; 
 ? 
;
_space_group_IT_number 14
_symmetry_cell_setting monoclinic
_symmetry_space_group_name_Hall '-P 2yn'
_symmetry_space_group_name_H-M 'P 1 21/n 1'
_atom_sites_solution_hydrogens geom
_atom_sites_solution_primary direct
_atom_sites_solution_secondary difmap
_audit_creation_method SHELXL-97
_cell_angle_alpha 90.00
_cell_angle_beta 104.5250(10)
_cell_angle_gamma 90.00
_cell_formula_units_Z 4
_cell_length_a 15.3179(4)
_cell_length_b 11.0106(2)
_cell_length_c 21.8847(4)
_cell_measurement_reflns_used 4240
_cell_measurement_temperature 100(2)
_cell_measurement_theta_max 68.24
_cell_measurement_theta_min 4.53
_cell_volume 3573.09(13)
_computing_cell_refinement 'SAINT 7.4 (Bruker-AXS, 2008)'
_computing_data_collection 'APEX2 2.2 (Bruker-AXS, 2008)'
_computing_data_reduction 'SAINT 7.4 (Bruker-AXS, 2008)'
_computing_molecular_graphics 'Bruker SHELXTL'
_computing_publication_material 'Bruker SHELXTL'
_computing_structure_refinement 'SHELXL-97 (Sheldrick, 2008)'
_computing_structure_solution 'SHELXS-97 (Sheldrick, 2008)'
_diffrn_ambient_temperature 100(2)
_diffrn_detector_area_resol_mean 8.3
_diffrn_measured_fraction_theta_full 1.000
_diffrn_measured_fraction_theta_max 1.000
_diffrn_measurement_device_type 'Bruker Smart APEX CCD'
_diffrn_measurement_method 'omega and phi scans'
_diffrn_radiation_monochromator graphite
_diffrn_radiation_source 'fine-focus sealed tube'
_diffrn_radiation_type CuK\a
_diffrn_radiation_wavelength 1.54178
_diffrn_reflns_av_R_equivalents 0.0404
_diffrn_reflns_av_sigmaI/netI 0.0135
_diffrn_reflns_limit_h_max 17
_diffrn_reflns_limit_h_min -18
_diffrn_reflns_limit_k_max 13
_diffrn_reflns_limit_k_min 0
_diffrn_reflns_limit_l_max 26
_diffrn_reflns_limit_l_min 0
_diffrn_reflns_number 6468
_diffrn_reflns_theta_full 67.71
_diffrn_reflns_theta_max 67.71
_diffrn_reflns_theta_min 3.18
_exptl_absorpt_coefficient_mu 2.968
_exptl_absorpt_correction_T_max 0.7531
_exptl_absorpt_correction_T_min 0.4984
_exptl_absorpt_correction_type multi-scan
_exptl_absorpt_process_details 'SADABS (Sheldrick, 2008)'
_exptl_crystal_colour yellow
_exptl_crystal_density_diffrn 1.392
_exptl_crystal_description needle
_exptl_crystal_F_000 1600
_exptl_crystal_size_max 0.40
_exptl_crystal_size_mid 0.15
_exptl_crystal_size_min 0.10
_refine_diff_density_max 0.449
_refine_diff_density_min -0.326
_refine_diff_density_rms 0.048
_refine_ls_extinction_method none
_refine_ls_goodness_of_fit_ref 1.031
_refine_ls_hydrogen_treatment constr
_refine_ls_matrix_type full
_refine_ls_number_parameters 436
_refine_ls_number_reflns 6468
_refine_ls_number_restraints 48
_refine_ls_restrained_S_all 1.028
_refine_ls_R_factor_all 0.0331
_refine_ls_R_factor_gt 0.0314
_refine_ls_shift/su_max 0.002
_refine_ls_shift/su_mean 0.000
_refine_ls_structure_factor_coef Fsqd
_refine_ls_weighting_details 'calc w=1/[\s^2^(Fo^2^)+(0.0480P)^2^+2.2217P] where P=(Fo^2^+2Fc^2^)/3'
_refine_ls_weighting_scheme calc
_refine_ls_wR_factor_gt 0.0829
_refine_ls_wR_factor_ref 0.0841
_reflns_number_gt 6138
_reflns_number_total 6468
_reflns_threshold_expression >2sigma(I)
_cod_data_source_file jo202349j_si_001.cif
_cod_data_source_block d08055
_cod_original_cell_volume 3573.08(13)
_cod_database_code 4026962

loop_
_symmetry_equiv_pos_as_xyz
'x, y, z'
'-x+1/2, y+1/2, -z+1/2'
'-x, -y, -z'
'x-1/2, -y-1/2, z-1/2'

loop_
_atom_site_label
_atom_site_type_symbol
_atom_site_fract_x
_atom_site_fract_y
_atom_site_fract_z
_atom_site_U_iso_or_equiv
_atom_site_adp_type
_atom_site_occupancy
_atom_site_symmetry_multiplicity
_atom_site_calc_flag
_atom_site_refinement_flags
S1 S 0.72813(2) 0.82894(3) 1.016393(17) 0.01711(9) Uani 1 1 d .
S2 S 0.54245(2) 0.73125(3) 0.991027(16) 0.01500(9) Uani 1 1 d .
S3 S 0.63418(3) 0.45198(3) 0.835088(18) 0.02046(10) Uani 1 1 d .
S4 S 0.55594(2) 0.69419(3) 0.796385(17) 0.01762(10) Uani 1 1 d .
O1 O 0.61329(9) 0.80245(13) 1.24264(6) 0.0349(3) Uani 1 1 d .
O2 O 0.66874(8) 0.36369(11) 0.62558(6) 0.0311(3) Uani 1 1 d .
O3 O 0.81008(7) 0.84339(11) 1.06553(5) 0.0247(3) Uani 1 1 d .
O4 O 0.69503(8) 0.93000(10) 0.97562(5) 0.0222(2) Uani 1 1 d .
O5 O 0.47878(7) 0.66922(10) 1.01849(5) 0.0206(2) Uani 1 1 d .
O6 O 0.51106(7) 0.83314(10) 0.95017(5) 0.0199(2) Uani 1 1 d .
O7 O 0.55309(8) 0.41773(11) 0.85221(5) 0.0260(3) Uani 1 1 d .
O8 O 0.69119(9) 0.35886(11) 0.81986(6) 0.0308(3) Uani 1 1 d .
O9 O 0.47459(7) 0.66003(11) 0.81340(5) 0.0222(2) Uani 1 1 d .
O10 O 0.55122(8) 0.78482(11) 0.74830(5) 0.0257(3) Uani 1 1 d .
N1 N 0.62176(9) 0.79764(13) 1.18578(6) 0.0218(3) Uani 1 1 d .
N2 N 0.63990(9) 0.43628(12) 0.66202(6) 0.0208(3) Uani 1 1 d .
C1 C 0.66430(10) 0.65334(14) 0.91957(7) 0.0160(3) Uani 1 1 d .
C2 C 0.74601(10) 0.70217(14) 0.97052(7) 0.0180(3) Uani 1 1 d .
H2A H 0.7937 0.7244 0.9493 0.022 Uiso 1 1 calc R
H2B H 0.7698 0.6347 0.9999 0.022 Uiso 1 1 calc R
C3 C 0.58824(10) 0.61654(13) 0.95056(7) 0.0163(3) Uani 1 1 d .
H3A H 0.6113 0.5504 0.9809 0.020 Uiso 1 1 calc R
H3B H 0.5382 0.5824 0.9172 0.020 Uiso 1 1 calc R
C4 C 0.70459(10) 0.53840(14) 0.89659(7) 0.0188(3) Uani 1 1 d .
H4A H 0.7258 0.4841 0.9334 0.023 Uiso 1 1 calc R
H4B H 0.7584 0.5634 0.8824 0.023 Uiso 1 1 calc R
C5 C 0.63717(10) 0.74528(14) 0.86499(7) 0.0166(3) Uani 1 1 d .
H5A H 0.6923 0.7697 0.8523 0.020 Uiso 1 1 calc R
H5B H 0.6130 0.8187 0.8811 0.020 Uiso 1 1 calc R
C11 C 0.63868(10) 0.78398(14) 1.05482(7) 0.0154(3) Uani 1 1 d .
C12 C 0.61592(10) 0.90412(14) 1.08421(7) 0.0172(3) Uani 1 1 d .
H12A H 0.6718 0.9532 1.0961 0.021 Uiso 1 1 calc R
H12B H 0.5724 0.9496 1.0510 0.021 Uiso 1 1 calc R
C13 C 0.57645(10) 0.89566(14) 1.14244(7) 0.0172(3) Uani 1 1 d .
C14 C 0.47502(10) 0.87089(15) 1.12505(7) 0.0200(3) Uani 1 1 d .
H14A H 0.4630 0.7927 1.1031 0.030 Uiso 1 1 calc R
H14B H 0.4437 0.9357 1.0973 0.030 Uiso 1 1 calc R
H14C H 0.4533 0.8684 1.1635 0.030 Uiso 1 1 calc R
C15 C 0.59491(11) 1.01729(15) 1.17717(7) 0.0227(3) Uani 1 1 d .
H15A H 0.5697 1.0158 1.2141 0.034 Uiso 1 1 calc R
H15B H 0.5667 1.0829 1.1488 0.034 Uiso 1 1 calc R
H15C H 0.6601 1.0310 1.1908 0.034 Uiso 1 1 calc R
C16 C 0.69194(10) 0.71550(15) 1.17349(7) 0.0190(3) Uani 1 1 d .
C17 C 0.68930(12) 0.59738(16) 1.20984(7) 0.0246(3) Uani 1 1 d .
H17A H 0.7013 0.6151 1.2551 0.037 Uiso 1 1 calc R
H17B H 0.7353 0.5414 1.2023 0.037 Uiso 1 1 calc R
H17C H 0.6296 0.5600 1.1954 0.037 Uiso 1 1 calc R
C18 C 0.78415(11) 0.77687(17) 1.19739(8) 0.0250(4) Uani 1 1 d .
H18A H 0.7854 0.8526 1.1741 0.037 Uiso 1 1 calc R
H18B H 0.8316 0.7224 1.1909 0.037 Uiso 1 1 calc R
H18C H 0.7944 0.7948 1.2425 0.037 Uiso 1 1 calc R
C19 C 0.66769(10) 0.68037(14) 1.10297(7) 0.0180(3) Uani 1 1 d .
H19A H 0.7207 0.6395 1.0939 0.022 Uiso 1 1 calc R
H19B H 0.6182 0.6201 1.0958 0.022 Uiso 1 1 calc R
C21 C 0.60394(10) 0.55677(14) 0.76856(7) 0.0184(3) Uani 1 1 d .
C22 C 0.52463(11) 0.50335(17) 0.71692(8) 0.0245(4) Uani 1 1 d .
H22A H 0.4823 0.4637 0.7382 0.029 Uiso 1 1 calc R
H22B H 0.4920 0.5717 0.6918 0.029 Uiso 1 1 calc R
C23 C 0.54884(11) 0.41048(16) 0.67061(8) 0.0241(3) Uani 1 1 d .
C24 C 0.54830(15) 0.27967(18) 0.69344(10) 0.0374(5) Uani 1 1 d .
H24A H 0.5598 0.2245 0.6612 0.056 Uiso 1 1 calc R
H24B H 0.4894 0.2611 0.7011 0.056 Uiso 1 1 calc R
H24C H 0.5954 0.2694 0.7327 0.056 Uiso 1 1 calc R
C25 C 0.47844(13) 0.4219(2) 0.60686(9) 0.0379(5) Uani 1 1 d .
H25A H 0.4800 0.5044 0.5904 0.057 Uiso 1 1 calc R
H25B H 0.4183 0.4052 0.6128 0.057 Uiso 1 1 calc R
H25C H 0.4923 0.3634 0.5769 0.057 Uiso 1 1 calc R
C26 C 0.68432(11) 0.55679(14) 0.67664(7) 0.0214(3) Uani 1 1 d .
C27 C 0.63251(14) 0.65281(17) 0.63056(8) 0.0313(4) Uani 1 1 d .
H27A H 0.6265 0.6255 0.5871 0.047 Uiso 1 1 calc R
H27B H 0.6655 0.7299 0.6374 0.047 Uiso 1 1 calc R
H27C H 0.5724 0.6642 0.6378 0.047 Uiso 1 1 calc R
C28 C 0.78039(12) 0.54790(17) 0.66998(9) 0.0302(4) Uani 1 1 d .
H28A H 0.8123 0.4835 0.6976 0.045 Uiso 1 1 calc R
H28B H 0.8113 0.6255 0.6819 0.045 Uiso 1 1 calc R
H28C H 0.7796 0.5289 0.6261 0.045 Uiso 1 1 calc R
C29 C 0.68897(11) 0.58940(15) 0.74585(7) 0.0214(3) Uani 1 1 d .
H29A H 0.6998 0.6778 0.7515 0.026 Uiso 1 1 calc R
H29B H 0.7414 0.5472 0.7733 0.026 Uiso 1 1 calc R
O1X O 0.90762(10) 0.49711(17) 0.89027(10) 0.0621(5) Uani 1 1 d U
C1X C 0.98085(14) 0.4489(2) 0.90167(13) 0.0523(6) Uani 1 1 d U
C2X C 1.04521(15) 0.4695(3) 0.86176(14) 0.0638(8) Uani 1 1 d U
H2X1 H 1.0192 0.5279 0.8283 0.096 Uiso 1 1 calc R
H2X2 H 1.0568 0.3925 0.8428 0.096 Uiso 1 1 calc R
H2X3 H 1.1020 0.5018 0.8879 0.096 Uiso 1 1 calc R
C3X C 1.01115(18) 0.3666(2) 0.95787(15) 0.0683(8) Uani 1 1 d U
H3X1 H 0.9591 0.3442 0.9740 0.103 Uiso 1 1 calc R
H3X2 H 1.0558 0.4089 0.9910 0.103 Uiso 1 1 calc R
H3X3 H 1.0383 0.2931 0.9453 0.103 Uiso 1 1 calc R
O1Y O 0.74774(9) 0.42848(11) 1.03855(6) 0.0291(3) Uani 1 1 d U
C1Y C 0.73613(11) 0.32289(15) 1.05095(8) 0.0231(3) Uani 1 1 d U
C2Y C 0.73822(15) 0.22319(18) 1.00517(10) 0.0393(5) Uani 1 1 d U
H2Y1 H 0.6798 0.1817 0.9943 0.059 Uiso 1 1 calc R
H2Y2 H 0.7857 0.1650 1.0242 0.059 Uiso 1 1 calc R
H2Y3 H 0.7506 0.2574 0.9669 0.059 Uiso 1 1 calc R
C3Y C 0.71875(16) 0.2884(2) 1.11294(9) 0.0414(5) Uani 1 1 d U
H3Y1 H 0.7763 0.2759 1.1441 0.062 Uiso 1 1 calc R
H3Y2 H 0.6835 0.2132 1.1080 0.062 Uiso 1 1 calc R
H3Y3 H 0.6851 0.3535 1.1273 0.062 Uiso 1 1 calc R

loop_
_atom_site_aniso_label
_atom_site_aniso_U_11
_atom_site_aniso_U_22
_atom_site_aniso_U_33
_atom_site_aniso_U_23
_atom_site_aniso_U_13
_atom_site_aniso_U_12
S1 0.01499(18) 0.01964(19) 0.01829(18) -0.00143(14) 0.00720(14) -0.00314(13)
S2 0.01264(17) 0.01911(18) 0.01374(17) -0.00037(13) 0.00422(13) -0.00053(13)
S3 0.0238(2) 0.01719(19) 0.02150(19) -0.00187(14) 0.00779(15) 0.00203(14)
S4 0.01660(19) 0.02175(19) 0.01539(18) 0.00066(14) 0.00563(14) 0.00403(14)
O1 0.0403(8) 0.0487(8) 0.0212(6) 0.0116(6) 0.0178(6) 0.0196(6)
O2 0.0288(7) 0.0292(6) 0.0416(7) -0.0154(6) 0.0207(6) -0.0032(5)
O3 0.0169(6) 0.0338(6) 0.0244(6) -0.0065(5) 0.0068(5) -0.0069(5)
O4 0.0271(6) 0.0187(5) 0.0244(6) 0.0010(4) 0.0133(5) -0.0021(5)
O5 0.0161(5) 0.0277(6) 0.0197(5) -0.0030(4) 0.0076(4) -0.0057(4)
O6 0.0194(5) 0.0229(6) 0.0171(5) 0.0008(4) 0.0039(4) 0.0041(4)
O7 0.0315(7) 0.0223(6) 0.0267(6) -0.0009(5) 0.0121(5) -0.0054(5)
O8 0.0359(7) 0.0234(6) 0.0335(7) -0.0059(5) 0.0094(5) 0.0089(5)
O9 0.0164(5) 0.0304(6) 0.0209(5) -0.0032(5) 0.0067(4) 0.0034(5)
O10 0.0299(6) 0.0288(6) 0.0187(6) 0.0047(5) 0.0069(5) 0.0067(5)
N1 0.0205(7) 0.0295(7) 0.0177(6) 0.0048(6) 0.0089(5) 0.0071(6)
N2 0.0214(7) 0.0202(7) 0.0245(7) -0.0048(5) 0.0125(6) -0.0019(5)
C1 0.0161(7) 0.0174(7) 0.0152(7) -0.0001(6) 0.0054(6) 0.0011(6)
C2 0.0159(7) 0.0206(8) 0.0185(7) 0.0001(6) 0.0063(6) 0.0014(6)
C3 0.0169(7) 0.0167(7) 0.0164(7) -0.0011(6) 0.0061(6) -0.0006(6)
C4 0.0184(7) 0.0199(8) 0.0181(7) 0.0000(6) 0.0049(6) 0.0032(6)
C5 0.0172(7) 0.0176(7) 0.0158(7) 0.0001(6) 0.0059(6) 0.0010(6)
C11 0.0119(7) 0.0198(7) 0.0144(7) 0.0001(6) 0.0033(6) -0.0022(6)
C12 0.0172(7) 0.0181(7) 0.0172(7) -0.0011(6) 0.0061(6) -0.0008(6)
C13 0.0158(7) 0.0201(8) 0.0163(7) 0.0010(6) 0.0052(6) 0.0021(6)
C14 0.0161(7) 0.0233(8) 0.0215(7) -0.0002(6) 0.0065(6) 0.0015(6)
C15 0.0235(8) 0.0261(8) 0.0186(7) -0.0046(6) 0.0056(6) -0.0019(7)
C16 0.0156(7) 0.0250(8) 0.0162(7) 0.0012(6) 0.0038(6) 0.0041(6)
C17 0.0253(8) 0.0292(9) 0.0183(7) 0.0045(6) 0.0034(6) 0.0062(7)
C18 0.0183(8) 0.0353(9) 0.0205(8) -0.0054(7) 0.0032(6) 0.0010(7)
C19 0.0175(7) 0.0196(7) 0.0161(7) 0.0010(6) 0.0026(6) 0.0003(6)
C21 0.0175(8) 0.0228(8) 0.0166(7) -0.0018(6) 0.0076(6) 0.0027(6)
C22 0.0170(8) 0.0360(9) 0.0222(8) -0.0087(7) 0.0082(6) -0.0022(7)
C23 0.0194(8) 0.0317(9) 0.0238(8) -0.0077(7) 0.0103(7) -0.0043(7)
C24 0.0478(12) 0.0328(10) 0.0384(10) -0.0108(8) 0.0233(9) -0.0196(9)
C25 0.0261(9) 0.0545(12) 0.0310(10) -0.0191(9) 0.0035(8) 0.0014(9)
C26 0.0245(8) 0.0209(8) 0.0224(8) -0.0036(6) 0.0127(7) -0.0035(6)
C27 0.0415(11) 0.0271(9) 0.0261(9) 0.0022(7) 0.0101(8) -0.0035(8)
C28 0.0288(9) 0.0302(9) 0.0391(10) -0.0121(8) 0.0225(8) -0.0087(7)
C29 0.0171(8) 0.0283(8) 0.0212(8) -0.0040(6) 0.0092(6) -0.0015(6)
O1X 0.0277(8) 0.0585(11) 0.1008(14) 0.0022(10) 0.0175(9) 0.0154(7)
C1X 0.0246(10) 0.0387(12) 0.0869(17) -0.0267(11) 0.0017(11) 0.0042(9)
C2X 0.0280(11) 0.0647(16) 0.098(2) -0.0495(15) 0.0147(12) -0.0025(11)
C3X 0.0448(14) 0.0496(15) 0.095(2) -0.0233(13) -0.0111(13) 0.0148(11)
O1Y 0.0357(7) 0.0229(6) 0.0271(6) 0.0037(5) 0.0050(5) -0.0016(5)
C1Y 0.0188(8) 0.0248(8) 0.0226(8) 0.0027(6) -0.0006(6) 0.0003(6)
C2Y 0.0437(12) 0.0299(10) 0.0410(11) -0.0066(8) 0.0045(9) 0.0092(9)
C3Y 0.0519(13) 0.0414(11) 0.0309(10) 0.0076(8) 0.0107(9) -0.0107(10)

loop_
_atom_type_symbol
_atom_type_description
_atom_type_scat_dispersion_real
_atom_type_scat_dispersion_imag
_atom_type_scat_source
C C 0.0181 0.0091 'International Tables Vol C Tables 4.2.6.8 and 6.1.1.4'
H H 0.0000 0.0000 'International Tables Vol C Tables 4.2.6.8 and 6.1.1.4'
N N 0.0311 0.0180 'International Tables Vol C Tables 4.2.6.8 and 6.1.1.4'
O O 0.0492 0.0322 'International Tables Vol C Tables 4.2.6.8 and 6.1.1.4'
S S 0.3331 0.5567 'International Tables Vol C Tables 4.2.6.8 and 6.1.1.4'

loop_
_geom_angle_atom_site_label_1
_geom_angle_atom_site_label_2
_geom_angle_atom_site_label_3
_geom_angle
O4 S1 O3 118.89(7)
O4 S1 C2 109.71(7)
O3 S1 C2 106.18(7)
O4 S1 C11 107.70(7)
O3 S1 C11 107.25(7)
C2 S1 C11 106.46(7)
O5 S2 O6 118.24(7)
O5 S2 C3 105.26(7)
O6 S2 C3 110.79(7)
O5 S2 C11 109.19(6)
O6 S2 C11 107.61(7)
C3 S2 C11 104.98(7)
O7 S3 O8 119.25(8)
O7 S3 C4 110.12(7)
O8 S3 C4 105.60(8)
O7 S3 C21 108.15(7)
O8 S3 C21 108.25(7)
C4 S3 C21 104.50(7)
O9 S4 O10 118.89(7)
O9 S4 C5 109.36(7)
O10 S4 C5 107.06(7)
O9 S4 C21 108.24(7)
O10 S4 C21 106.12(7)
C5 S4 C21 106.50(7)
O1 N1 C16 117.12(13)
O1 N1 C13 116.31(12)
C16 N1 C13 124.82(12)
O2 N2 C23 116.20(13)
O2 N2 C26 118.60(12)
C23 N2 C26 122.54(13)
C5 C1 C3 115.27(12)
C5 C1 C4 109.73(12)
C3 C1 C4 109.58(12)
C5 C1 C2 110.01(12)
C3 C1 C2 109.74(12)
C4 C1 C2 101.65(12)
C1 C2 S1 117.86(11)
C1 C3 S2 117.83(10)
C1 C4 S3 117.98(11)
C1 C5 S4 116.16(11)
C19 C11 C12 113.87(12)
C19 C11 S1 112.98(10)
C12 C11 S1 103.32(10)
C19 C11 S2 108.79(10)
C12 C11 S2 111.20(10)
S1 C11 S2 106.39(7)
C13 C12 C11 117.83(12)
N1 C13 C14 108.16(12)
N1 C13 C15 108.63(12)
C14 C13 C15 109.23(13)
N1 C13 C12 110.68(12)
C14 C13 C12 112.89(12)
C15 C13 C12 107.17(12)
N1 C16 C17 108.05(13)
N1 C16 C18 108.50(13)
C17 C16 C18 109.82(13)
N1 C16 C19 109.34(12)
C17 C16 C19 106.00(13)
C18 C16 C19 114.92(13)
C11 C19 C16 117.01(13)
C29 C21 C22 114.95(12)
C29 C21 S3 109.71(11)
C22 C21 S3 109.70(11)
C29 C21 S4 110.58(11)
C22 C21 S4 104.26(10)
S3 C21 S4 107.27(7)
C23 C22 C21 117.02(13)
N2 C23 C24 107.78(14)
N2 C23 C25 109.70(14)
C24 C23 C25 108.29(16)
N2 C23 C22 110.13(13)
C24 C23 C22 112.79(14)
C25 C23 C22 108.10(14)
N2 C26 C28 108.89(13)
N2 C26 C27 109.81(14)
C28 C26 C27 109.56(14)
N2 C26 C29 108.96(13)
C28 C26 C29 107.61(14)
C27 C26 C29 111.94(14)
C26 C29 C21 115.23(13)
O1X C1X C2X 121.9(3)
O1X C1X C3X 120.9(3)
C2X C1X C3X 117.2(2)
O1Y C1Y C2Y 121.63(16)
O1Y C1Y C3Y 120.93(17)
C2Y C1Y C3Y 117.45(17)

loop_
_geom_bond_atom_site_label_1
_geom_bond_atom_site_label_2
_geom_bond_distance
S1 O4 1.4368(12)
S1 O3 1.4424(12)
S1 C2 1.7802(15)
S1 C11 1.8459(15)
S2 O5 1.4397(11)
S2 O6 1.4400(11)
S2 C3 1.7841(15)
S2 C11 1.8511(15)
S3 O7 1.4349(12)
S3 O8 1.4390(12)
S3 C4 1.7753(16)
S3 C21 1.8241(16)
S4 O9 1.4373(12)
S4 O10 1.4388(12)
S4 C5 1.7838(15)
S4 C21 1.8507(15)
O1 N1 1.2841(18)
O2 N2 1.2831(17)
N1 C16 1.480(2)
N1 C13 1.4886(19)
N2 C23 1.481(2)
N2 C26 1.489(2)
C1 C5 1.541(2)
C1 C3 1.542(2)
C1 C4 1.546(2)
C1 C2 1.549(2)
C11 C19 1.541(2)
C11 C12 1.548(2)
C12 C13 1.5443(19)
C13 C14 1.529(2)
C13 C15 1.531(2)
C16 C17 1.530(2)
C16 C18 1.535(2)
C16 C19 1.543(2)
C21 C29 1.548(2)
C21 C22 1.553(2)
C22 C23 1.549(2)
C23 C24 1.525(3)
C23 C25 1.540(2)
C26 C28 1.518(2)
C26 C27 1.537(2)
C26 C29 1.541(2)
O1X C1X 1.209(3)
C1X C2X 1.489(4)
C1X C3X 1.504(4)
O1Y C1Y 1.217(2)
C1Y C2Y 1.492(2)
C1Y C3Y 1.496(2)
